data_7211993
loop_
_publ_author_name
'Yuan, Gang'
'Shao, Kui-Zhan'
'Wang, Xin-Long'
'Lan, Ya-Qian'
'Du, Dong-Ying'
'Su, Zhong-Min'

_publ_section_title
;
 A series of novel chiral lanthanide coordination polymers with channels
 constructed from 16Ln-based cage-like building units
;
_journal_issue 4
_journal_name_full CrystEngComm
_journal_page_first 1147
_journal_paper_doi 10.1039/b917779e
_journal_volume 12
_journal_year 2010
_chemical_formula_moiety 'C4 H6 La N3 O7'
_chemical_formula_sum 'C4 H6 La N3 O7'
_chemical_formula_weight 343.00
_chemical_name_systematic
;
?
;
_space_group_IT_number 154
_symmetry_cell_setting hexagonal
_symmetry_space_group_name_Hall 'P 32 2"'
_symmetry_space_group_name_H-M 'P 32 2 1'
_atom_sites_solution_hydrogens geom
_atom_sites_solution_primary direct
_atom_sites_solution_secondary difmap
_audit_creation_method SHELXL-97
_cell_angle_alpha 90.0000(10)
_cell_angle_beta 90.0000(10)
_cell_angle_gamma 120.000(5)
_cell_formula_units_Z 3
_cell_length_a 8.9410(5)
_cell_length_b 8.9410(4)
_cell_length_c 10.0260(4)
_cell_measurement_reflns_used 3900
_cell_measurement_temperature 293(2)
_cell_measurement_theta_max 26.04
_cell_measurement_theta_min 1.33
_cell_volume 694.11(7)
_computing_cell_refinement 'Bruker SMART'
_computing_data_collection 'Bruker SMART'
_computing_data_reduction 'Bruker SMART'
_computing_molecular_graphics 'Bruker SHELXTL'
_computing_publication_material 'Bruker SHELXTL'
_computing_structure_refinement 'SHELXL-97 (Sheldrick, 1997)'
_computing_structure_solution 'SHELXS-97 (Sheldrick, 1990)'
_diffrn_ambient_temperature 293(2)
_diffrn_measured_fraction_theta_full 1.000
_diffrn_measured_fraction_theta_max 0.982
_diffrn_radiation_monochromator graphite
_diffrn_radiation_source 'fine-focus sealed tube'
_diffrn_radiation_type MoK\a
_diffrn_radiation_wavelength 0.71069
_diffrn_reflns_av_R_equivalents 0.0259
_diffrn_reflns_av_sigmaI/netI 0.0216
_diffrn_reflns_limit_h_max 11
_diffrn_reflns_limit_h_min -11
_diffrn_reflns_limit_k_max 11
_diffrn_reflns_limit_k_min -11
_diffrn_reflns_limit_l_max 9
_diffrn_reflns_limit_l_min -13
_diffrn_reflns_number 4284
_diffrn_reflns_theta_full 25.00
_diffrn_reflns_theta_max 28.27
_diffrn_reflns_theta_min 2.63
_exptl_absorpt_coefficient_mu 4.639
_exptl_absorpt_correction_T_max 0.362
_exptl_absorpt_correction_T_min 0.257
_exptl_absorpt_correction_type multi-scan
_exptl_absorpt_process_details 'SADABS (Sheldrick, 1996)'
_exptl_crystal_colour colorless
_exptl_crystal_density_diffrn 2.462
_exptl_crystal_density_method 'not measured'
_exptl_crystal_description block
_exptl_crystal_F_000 480
_exptl_crystal_size_max 0.30
_exptl_crystal_size_mid 0.25
_exptl_crystal_size_min 0.22
_refine_diff_density_max 1.220
_refine_diff_density_min -1.858
_refine_diff_density_rms 0.231
_refine_ls_abs_structure_details 'Flack H D (1983), Acta Cryst. A39, 876-881'
_refine_ls_abs_structure_Flack 0.02(5)
_refine_ls_extinction_method none
_refine_ls_goodness_of_fit_ref 1.055
_refine_ls_hydrogen_treatment constr
_refine_ls_matrix_type full
_refine_ls_number_parameters 54
_refine_ls_number_reflns 1112
_refine_ls_number_restraints 7
_refine_ls_restrained_S_all 1.056
_refine_ls_R_factor_all 0.0269
_refine_ls_R_factor_gt 0.0264
_refine_ls_shift/su_max 0.000
_refine_ls_shift/su_mean 0.000
_refine_ls_structure_factor_coef Fsqd
_refine_ls_weighting_details 'calc w=1/[\s^2^(Fo^2^)+(0.0602P)^2^+1.8101P] where P=(Fo^2^+2Fc^2^)/3'
_refine_ls_weighting_scheme calc
_refine_ls_wR_factor_gt 0.0802
_refine_ls_wR_factor_ref 0.0806
_reflns_number_gt 1100
_reflns_number_total 1112
_reflns_threshold_expression >2sigma(I)
_cod_data_source_file b917779e.txt
_cod_data_source_block 1
_cod_depositor_comments
;
The following automatic conversions were performed:

'_exptl_absorpt_correction_type' value 'MULTI-SCAN' changed to
'multi-scan' according to
/home/saulius/struct/CIF-dictionaries/cif_core.dic dictionary named
'cif_core.dic' version 2.4.2 from 2011-04-26.

Automatic conversion script
Id: cif_fix_values 1891 2012-01-12 08:04:46Z andrius 
;
_cod_original_cell_volume 694.11(6)
_cod_original_sg_symbol_H-M p3221
_cod_database_code 7211993

loop_
_symmetry_equiv_pos_as_xyz
'x, y, z'
'-y, x-y, z+2/3'
'-x+y, -x, z+1/3'
'x-y, -y, -z+1/3'
'-x, -x+y, -z+2/3'
'y, x, -z'

loop_
_atom_site_label
_atom_site_type_symbol
_atom_site_fract_x
_atom_site_fract_y
_atom_site_fract_z
_atom_site_U_iso_or_equiv
_atom_site_adp_type
_atom_site_occupancy
_atom_site_symmetry_multiplicity
_atom_site_calc_flag
_atom_site_refinement_flags
La1 La 0.77447(4) 0.0000 0.1667 0.00790(14) Uani 1 2 d S
O2 O 0.5343(5) -0.2874(6) 0.2410(4) 0.0202(9) Uani 1 1 d .
O1W O 1.0000 0.2491(3) 0.3333 0.0230(13) Uani 1 2 d SD
H1W H 0.9345 0.2771 0.3746 0.035 Uiso 1 1 d RD
C1 C 0.5271 -0.3742(3) 0.3417 0.0122(10) Uani 1 1 d R
N1 N 0.8060 -0.1305(3) 0.4026 0.0147(9) Uani 1 1 d R
C2 C 0.6741 -0.2859(3) 0.4376 0.0140(10) Uani 1 1 d R
O2W O 0.1848 -0.4750(3) 0.1739 0.126(4) Uani 1 1 d RU
N2 N 0.9238 -0.0761(3) 0.5000 0.0165(12) Uani 1 2 d SR
O1 O 0.4084 -0.5252(3) 0.3631 0.0205(8) Uani 1 1 d R

loop_
_atom_site_aniso_label
_atom_site_aniso_U_11
_atom_site_aniso_U_22
_atom_site_aniso_U_33
_atom_site_aniso_U_23
_atom_site_aniso_U_13
_atom_site_aniso_U_12
La1 0.00684(16) 0.0092(2) 0.0085(2) 0.00124(13) 0.00062(7) 0.00458(11)
O2 0.0158(18) 0.018(2) 0.0177(19) 0.0074(17) -0.0044(15) 0.0020(18)
O1W 0.027(3) 0.017(2) 0.029(3) -0.0056(13) -0.011(3) 0.0133(16)
C1 0.009(2) 0.014(3) 0.010(2) 0.0012(19) 0.0001(19) 0.003(2)
N1 0.010(2) 0.013(2) 0.015(2) 0.0024(18) -0.0031(16) 0.0017(19)
C2 0.014(2) 0.012(2) 0.012(2) -0.0006(19) 0.0008(19) 0.003(2)
O2W 0.126(4) 0.126(4) 0.126(4) 0.0022(10) -0.0019(10) 0.063(2)
N2 0.013(2) 0.013(2) 0.013(3) 0.0016(15) -0.0016(15) -0.001(3)
O1 0.0184(19) 0.0139(19) 0.0186(19) 0.0055(17) -0.0003(15) 0.0000(16)

loop_
_atom_type_symbol
_atom_type_description
_atom_type_scat_dispersion_real
_atom_type_scat_dispersion_imag
_atom_type_scat_source
C C 0.0033 0.0016 'International Tables Vol C Tables 4.2.6.8 and 6.1.1.4'
H H 0.0000 0.0000 'International Tables Vol C Tables 4.2.6.8 and 6.1.1.4'
N N 0.0061 0.0033 'International Tables Vol C Tables 4.2.6.8 and 6.1.1.4'
O O 0.0106 0.0060 'International Tables Vol C Tables 4.2.6.8 and 6.1.1.4'
La La -0.2871 2.4523 'International Tables Vol C Tables 4.2.6.8 and 6.1.1.4'

loop_
_geom_angle_atom_site_label_1
_geom_angle_atom_site_label_2
_geom_angle_atom_site_label_3
_geom_angle
_geom_angle_site_symmetry_1
_geom_angle_site_symmetry_3
O1 La1 O1 74.4 5_665 2_544
O1 La1 O2 75.22(13) 5_665 .
O1 La1 O2 72.86(10) 2_544 .
O1 La1 O2 72.86(10) 5_665 4
O1 La1 O2 75.22(13) 2_544 4
O2 La1 O2 139.6(2) . 4
O1 La1 N2 142.8 5_665 2_644
O1 La1 N2 142.8 2_544 2_644
O2 La1 N2 110.16(12) . 2_644
O2 La1 N2 110.20(12) 4 2_644
O1 La1 O1W 76.43(4) 5_665 .
O1 La1 O1W 140.004(18) 2_544 .
O2 La1 O1W 124.41(10) . .
O2 La1 O1W 70.43(12) 4 .
N2 La1 O1W 70.53(7) 2_644 .
O1 La1 O1W 140.004(18) 5_665 2_644
O1 La1 O1W 76.43(4) 2_544 2_644
O2 La1 O1W 70.43(12) . 2_644
O2 La1 O1W 124.41(10) 4 2_644
N2 La1 O1W 70.502(7) 2_644 2_644
O1W La1 O1W 141.04(7) . 2_644
O1 La1 N1 80.8 5_665 .
O1 La1 N1 131.9 2_544 .
O2 La1 N1 61.23(9) . .
O2 La1 N1 134.53(11) 4 .
N2 La1 N1 71.4 2_644 .
O1W La1 N1 67.724(5) . .
O1W La1 N1 99.58(3) 2_644 .
O1 La1 N1 131.9 5_665 4
O1 La1 N1 80.8 2_544 4
O2 La1 N1 134.53(11) . 4
O2 La1 N1 61.23(9) 4 4
N2 La1 N1 71.4 2_644 4
O1W La1 N1 99.58(3) . 4
O1W La1 N1 67.724(5) 2_644 4
N1 La1 N1 142.8 . 4
C1 O2 La1 128.9(3) . .
La1 O1W La1 126.47(9) . 3_765
La1 O1W H1W 101.7 . .
La1 O1W H1W 111.9 3_765 .
O1 C1 O2 124.0(2) . .
O1 C1 C2 120.5 . .
O2 C1 C2 115.5(2) . .
N2 N1 C2 108.1 . .
N2 N1 La1 135.4 . .
C2 N1 La1 116.5 . .
N1 C2 C2 107.1 . 6_646
N1 C2 C1 117.6 . .
C2 C2 C1 135.3 6_646 .
N1 N2 N1 109.7 6_646 .
N1 N2 La1 125.14(7) 6_646 3_765
N1 N2 La1 125.2 . 3_765
C1 O1 La1 155.3 . 3_655

loop_
_geom_bond_atom_site_label_1
_geom_bond_atom_site_label_2
_geom_bond_distance
_geom_bond_site_symmetry_2
La1 O1 2.4246(15) 5_665
La1 O1 2.4246(15) 2_544
La1 O2 2.500(4) .
La1 O2 2.500(4) 4
La1 N2 2.6971(13) 2_644
La1 O1W 2.7070(11) .
La1 O1W 2.7070(11) 2_644
La1 N1 2.7139(12) .
La1 N1 2.7139(12) 4
O2 C1 1.255(4) .
O1W La1 2.7070(11) 3_765
O1W H1W 0.8500 .
C1 O1 1.2501 .
C1 C2 1.4959 .
N1 N2 1.3370 .
N1 C2 1.3437 .
C2 C2 1.3958(19) 6_646
N2 N1 1.3378(16) 6_646
N2 La1 2.6971(13) 3_765
O1 La1 2.4246(15) 3_655
